data_7008697
loop_
_publ_author_name
'Mazzeo, Mina'
'Lamberti, Marina'
'Tuzi, Angela'
'Centore, Roberto'
'Pellecchia, Claudio'

_publ_section_title
;
 New anilinotropone-based titanium complexes: synthesis,
 characterization and application as catalysts for olefin
 polymerization.
;
_journal_issue 18
_journal_name_full 'Dalton transactions (Cambridge, England : 2003)'
_journal_page_first 3025
_journal_page_last 3031
_journal_paper_doi 10.1039/b506079f
_journal_year 2005
_chemical_formula_moiety 'C18 H10 Cl2 F5 N O Ti'
_chemical_formula_sum 'C18 H10 Cl2 F5 N O Ti'
_chemical_formula_weight 470.07
_space_group_IT_number 2
_symmetry_cell_setting triclinic
_symmetry_space_group_name_Hall '-P 1'
_symmetry_space_group_name_H-M 'P -1'
_atom_sites_solution_hydrogens geom
_atom_sites_solution_primary direct
_atom_sites_solution_secondary difmap
_audit_creation_method SHELXL-97
_cell_angle_alpha 90.605(8)
_cell_angle_beta 106.216(9)
_cell_angle_gamma 112.989(8)
_cell_formula_units_Z 2
_cell_length_a 9.068(1)
_cell_length_b 10.0972(7)
_cell_length_c 11.086(2)
_cell_measurement_reflns_used 73
_cell_measurement_temperature 298(2)
_cell_measurement_theta_max 21.56
_cell_measurement_theta_min 6.12
_cell_volume 889.0(2)
_computing_cell_refinement 'Dirax/lsq (Duisenberg & Schreurs 1989-2000)'
_computing_data_collection 'Collect (Nonius BV, 1997-2000)'
_computing_data_reduction 'EvalCCD (Duisenberg & Schreurs 1990-2000)'
_computing_molecular_graphics 'Ortep-3 for Windows (Farrugia, 1997)'
_computing_structure_refinement 'SHELXL-97 (Sheldrick, 1997)'
_computing_structure_solution 'SHELXS-97 (Sheldrick, 1990)'
_diffrn_ambient_temperature 298(2)
_diffrn_detector 'CCD plate'
_diffrn_detector_area_resol_mean 9
_diffrn_detector_type
;
Bruker-Nonius 95mm CCD camera on \k-goniostat
;
_diffrn_measured_fraction_theta_full 0.979
_diffrn_measured_fraction_theta_max 0.979
_diffrn_measurement_device 'four-circle diffractometer'
_diffrn_measurement_device_type 'Bruker-Nonius KappaCCD'
_diffrn_measurement_method 'CCD rotation images, thick slices'
_diffrn_radiation_monochromator graphite
_diffrn_radiation_source 'fine-focus sealed tube'
_diffrn_radiation_type MoK\a
_diffrn_radiation_wavelength 0.71069
_diffrn_reflns_av_R_equivalents 0.0321
_diffrn_reflns_av_sigmaI/netI 0.0820
_diffrn_reflns_limit_h_max 11
_diffrn_reflns_limit_h_min -11
_diffrn_reflns_limit_k_max 13
_diffrn_reflns_limit_k_min -12
_diffrn_reflns_limit_l_max 13
_diffrn_reflns_limit_l_min -14
_diffrn_reflns_number 7578
_diffrn_reflns_theta_full 27.50
_diffrn_reflns_theta_max 27.50
_diffrn_reflns_theta_min 3.53
_exptl_absorpt_coefficient_mu 0.841
_exptl_absorpt_correction_T_max 0.8432
_exptl_absorpt_correction_T_min 0.6548
_exptl_absorpt_correction_type multi-scan
_exptl_absorpt_process_details
;
SADABS (Bruker, 2000)
;
_exptl_crystal_colour black
_exptl_crystal_density_diffrn 1.756
_exptl_crystal_density_method 'not measured'
_exptl_crystal_description prism
_exptl_crystal_F_000 468
_exptl_crystal_size_max 0.55
_exptl_crystal_size_mid 0.30
_exptl_crystal_size_min 0.21
_refine_diff_density_max 0.349
_refine_diff_density_min -0.286
_refine_diff_density_rms 0.067
_refine_ls_extinction_method none
_refine_ls_goodness_of_fit_ref 1.023
_refine_ls_hydrogen_treatment constr
_refine_ls_matrix_type full
_refine_ls_number_parameters 253
_refine_ls_number_reflns 3992
_refine_ls_number_restraints 0
_refine_ls_restrained_S_all 1.023
_refine_ls_R_factor_all 0.1013
_refine_ls_R_factor_gt 0.0441
_refine_ls_shift/su_max 0.001
_refine_ls_shift/su_mean 0.000
_refine_ls_structure_factor_coef Fsqd
_refine_ls_weighting_details 'calc w=1/[\s^2^(Fo^2^)+(0.0354P)^2^+0.0000P] where P=(Fo^2^+2Fc^2^)/3'
_refine_ls_weighting_scheme calc
_refine_ls_wR_factor_gt 0.0762
_refine_ls_wR_factor_ref 0.0883
_reflns_number_gt 2416
_reflns_number_total 3992
_reflns_threshold_expression >2sigma(I)
_cod_data_source_file b506079f.txt
_cod_data_source_block tropI
_cod_database_code 7008697

loop_
_symmetry_equiv_pos_as_xyz
'x, y, z'
'-x, -y, -z'

loop_
_atom_site_label
_atom_site_type_symbol
_atom_site_fract_x
_atom_site_fract_y
_atom_site_fract_z
_atom_site_U_iso_or_equiv
_atom_site_adp_type
_atom_site_occupancy
_atom_site_symmetry_multiplicity
_atom_site_calc_flag
_atom_site_refinement_flags
_atom_site_disorder_assembly
_atom_site_disorder_group
Ti1 Ti 0.05405(6) 0.24160(5) 0.25069(4) 0.02605(15) Uani 1 1 d . . .
Cl1 Cl -0.01418(11) 0.00613(7) 0.29743(8) 0.0470(2) Uani 1 1 d . . .
Cl2 Cl -0.23136(10) 0.18572(8) 0.15817(7) 0.0457(2) Uani 1 1 d . . .
F1 F 0.0994(2) -0.08316(16) 0.07671(16) 0.0483(5) Uani 1 1 d . . .
F2 F 0.2433(3) -0.26596(17) 0.16957(18) 0.0635(6) Uani 1 1 d . . .
F3 F 0.5360(3) -0.1641(2) 0.36196(18) 0.0697(6) Uani 1 1 d . . .
F4 F 0.6882(2) 0.1224(2) 0.45901(17) 0.0619(5) Uani 1 1 d . . .
F5 F 0.5462(2) 0.30382(17) 0.36553(16) 0.0489(4) Uani 1 1 d . . .
O1 O 0.0833(2) 0.36186(17) 0.11294(16) 0.0302(4) Uani 1 1 d . . .
N1 N 0.2311(3) 0.2058(2) 0.17750(19) 0.0253(5) Uani 1 1 d . . .
C1 C 0.2420(4) -0.0327(3) 0.1723(3) 0.0333(7) Uani 1 1 d . . .
C2 C 0.3166(4) -0.1251(3) 0.2189(3) 0.0403(8) Uani 1 1 d . . .
C3 C 0.4642(4) -0.0736(3) 0.3156(3) 0.0413(8) Uani 1 1 d . . .
C4 C 0.5413(4) 0.0703(3) 0.3659(3) 0.0390(7) Uani 1 1 d . . .
C5 C 0.4655(4) 0.1620(3) 0.3182(3) 0.0318(7) Uani 1 1 d . . .
C6 C 0.3137(4) 0.1128(3) 0.2233(2) 0.0269(6) Uani 1 1 d . . .
C7 C 0.2601(3) 0.2667(2) 0.0737(2) 0.0236(6) Uani 1 1 d . . .
C8 C 0.3577(4) 0.2389(3) 0.0080(3) 0.0386(7) Uani 1 1 d . . .
H8 H 0.4052 0.1755 0.0418 0.039 Uiso 1 1 calc R . .
C9 C 0.3950(4) 0.2908(3) -0.0995(3) 0.0461(8) Uani 1 1 d . . .
H9 H 0.4623 0.2557 -0.1273 0.046 Uiso 1 1 calc R . .
C10 C 0.3487(4) 0.3860(3) -0.1719(3) 0.0482(9) Uani 1 1 d . . .
H10 H 0.3858 0.4050 -0.2426 0.048 Uiso 1 1 calc R . .
C11 C 0.2534(4) 0.4559(3) -0.1508(3) 0.0452(8) Uani 1 1 d . . .
H11 H 0.2383 0.5198 -0.2079 0.045 Uiso 1 1 calc R . .
C12 C 0.1764(4) 0.4456(3) -0.0575(3) 0.0350(7) Uani 1 1 d . . .
H12 H 0.1188 0.5047 -0.0604 0.035 Uiso 1 1 calc R . .
C13 C 0.1727(3) 0.3604(2) 0.0391(2) 0.0262(6) Uani 1 1 d . . .
C14 C 0.2753(4) 0.4429(3) 0.3865(3) 0.0496(9) Uani 1 1 d . . .
H14 H 0.3709 0.4929 0.3626 0.050 Uiso 1 1 calc R . .
C15 C 0.1326(4) 0.4721(3) 0.3608(3) 0.0447(8) Uani 1 1 d . . .
H15 H 0.1158 0.5450 0.3160 0.045 Uiso 1 1 calc R . .
C16 C 0.0197(4) 0.3740(3) 0.4136(3) 0.0432(8) Uani 1 1 d . . .
H16 H -0.0856 0.3700 0.4103 0.043 Uiso 1 1 calc R . .
C17 C 0.0908(5) 0.2830(3) 0.4718(3) 0.0494(9) Uani 1 1 d . . .
H17 H 0.0421 0.2076 0.5149 0.049 Uiso 1 1 calc R . .
C18 C 0.2486(5) 0.3248(3) 0.4544(3) 0.0518(9) Uani 1 1 d . . .
H18 H 0.3231 0.2814 0.4831 0.052 Uiso 1 1 calc R . .

loop_
_atom_site_aniso_label
_atom_site_aniso_U_11
_atom_site_aniso_U_22
_atom_site_aniso_U_33
_atom_site_aniso_U_23
_atom_site_aniso_U_13
_atom_site_aniso_U_12
Ti1 0.0277(3) 0.0266(3) 0.0263(3) 0.00364(19) 0.0101(2) 0.0125(2)
Cl1 0.0568(6) 0.0325(4) 0.0602(6) 0.0160(3) 0.0313(5) 0.0174(4)
Cl2 0.0301(5) 0.0595(5) 0.0478(5) 0.0094(4) 0.0131(4) 0.0179(4)
F1 0.0428(12) 0.0401(9) 0.0521(12) -0.0114(8) -0.0004(10) 0.0176(9)
F2 0.0835(16) 0.0365(10) 0.0870(15) 0.0114(9) 0.0366(13) 0.0343(10)
F3 0.0915(17) 0.0918(14) 0.0716(14) 0.0452(12) 0.0359(13) 0.0764(14)
F4 0.0390(13) 0.1044(15) 0.0478(12) 0.0253(11) 0.0078(11) 0.0384(12)
F5 0.0354(11) 0.0453(10) 0.0468(11) -0.0056(8) -0.0005(9) 0.0064(8)
O1 0.0337(13) 0.0374(10) 0.0319(11) 0.0128(8) 0.0162(10) 0.0230(9)
N1 0.0246(14) 0.0259(11) 0.0252(13) 0.0032(9) 0.0048(11) 0.0122(10)
C1 0.0306(19) 0.0368(16) 0.0372(18) 0.0060(13) 0.0101(16) 0.0189(14)
C2 0.049(2) 0.0341(17) 0.052(2) 0.0122(15) 0.0264(19) 0.0239(16)
C3 0.053(2) 0.0502(19) 0.047(2) 0.0271(16) 0.0289(19) 0.0387(18)
C4 0.0272(19) 0.070(2) 0.0290(18) 0.0225(15) 0.0099(15) 0.0282(17)
C5 0.0256(18) 0.0393(16) 0.0302(17) 0.0055(13) 0.0113(15) 0.0114(14)
C6 0.0277(17) 0.0311(14) 0.0276(16) 0.0072(12) 0.0096(14) 0.0170(13)
C7 0.0190(16) 0.0246(13) 0.0219(15) 0.0002(11) 0.0014(13) 0.0069(11)
C8 0.043(2) 0.0464(17) 0.0392(19) 0.0101(14) 0.0185(17) 0.0274(16)
C9 0.048(2) 0.062(2) 0.043(2) 0.0071(16) 0.0246(18) 0.0305(18)
C10 0.055(2) 0.063(2) 0.0338(19) 0.0136(16) 0.0257(18) 0.0233(19)
C11 0.051(2) 0.0507(18) 0.0410(19) 0.0221(15) 0.0214(18) 0.0225(17)
C12 0.038(2) 0.0367(15) 0.0391(19) 0.0131(13) 0.0164(16) 0.0207(14)
C13 0.0240(17) 0.0248(13) 0.0269(16) 0.0002(11) 0.0065(13) 0.0080(12)
C14 0.039(2) 0.0520(19) 0.040(2) -0.0144(15) 0.0125(18) 0.0007(17)
C15 0.063(3) 0.0294(16) 0.0360(19) -0.0040(13) 0.0112(18) 0.0163(16)
C16 0.045(2) 0.0475(18) 0.041(2) -0.0067(15) 0.0181(17) 0.0206(16)
C17 0.074(3) 0.0477(18) 0.0243(18) 0.0034(13) 0.0199(18) 0.0192(18)
C18 0.060(3) 0.068(2) 0.0280(19) -0.0069(16) -0.0060(18) 0.041(2)

loop_
_atom_type_symbol
_atom_type_description
_atom_type_scat_dispersion_real
_atom_type_scat_dispersion_imag
_atom_type_scat_source
C C 0.0033 0.0016 'International Tables Vol C Tables 4.2.6.8 and 6.1.1.4'
H H 0.0000 0.0000 'International Tables Vol C Tables 4.2.6.8 and 6.1.1.4'
Cl Cl 0.1484 0.1585 'International Tables Vol C Tables 4.2.6.8 and 6.1.1.4'
F F 0.0171 0.0103 'International Tables Vol C Tables 4.2.6.8 and 6.1.1.4'
N N 0.0061 0.0033 'International Tables Vol C Tables 4.2.6.8 and 6.1.1.4'
O O 0.0106 0.0060 'International Tables Vol C Tables 4.2.6.8 and 6.1.1.4'
Ti Ti 0.2776 0.4457 'International Tables Vol C Tables 4.2.6.8 and 6.1.1.4'

loop_
_geom_angle_atom_site_label_1
_geom_angle_atom_site_label_2
_geom_angle_atom_site_label_3
_geom_angle
_geom_angle_site_symmetry_1
_geom_angle_site_symmetry_3
_geom_angle_publ_flag
O1 Ti1 N1 72.69(7) . . no
O1 Ti1 Cl1 143.06(6) . . no
N1 Ti1 Cl1 84.67(5) . . no
O1 Ti1 Cl2 84.29(6) . . no
N1 Ti1 Cl2 131.10(6) . . no
Cl1 Ti1 Cl2 89.51(3) . . no
O1 Ti1 C14 86.31(10) . . no
N1 Ti1 C14 89.12(10) . . no
Cl1 Ti1 C14 122.87(9) . . no
Cl2 Ti1 C14 132.57(9) . . no
O1 Ti1 C18 120.03(11) . . no
N1 Ti1 C18 92.05(10) . . no
Cl1 Ti1 C18 88.85(8) . . no
Cl2 Ti1 C18 136.42(9) . . no
C14 Ti1 C18 34.60(11) . . no
O1 Ti1 C15 80.03(9) . . no
N1 Ti1 C15 118.60(10) . . no
Cl1 Ti1 C15 136.91(8) . . no
Cl2 Ti1 C15 98.16(9) . . no
C14 Ti1 C15 34.41(10) . . no
C18 Ti1 C15 56.97(11) . . no
O1 Ti1 C17 136.40(9) . . no
N1 Ti1 C17 123.79(11) . . no
Cl1 Ti1 C17 80.48(8) . . no
Cl2 Ti1 C17 102.76(9) . . no
C14 Ti1 C17 57.06(11) . . no
C18 Ti1 C17 34.28(11) . . no
C15 Ti1 C17 56.45(10) . . no
O1 Ti1 C16 108.20(8) . . no
N1 Ti1 C16 145.26(10) . . no
Cl1 Ti1 C16 107.00(7) . . no
Cl2 Ti1 C16 82.55(8) . . no
C14 Ti1 C16 56.83(11) . . no
C18 Ti1 C16 56.58(11) . . no
C15 Ti1 C16 33.93(9) . . no
C17 Ti1 C16 33.67(10) . . no
C13 O1 Ti1 125.04(14) . . no
C7 N1 C6 116.34(19) . . no
C7 N1 Ti1 118.19(15) . . no
C6 N1 Ti1 125.29(15) . . no
F1 C1 C2 119.6(2) . . no
F1 C1 C6 119.2(2) . . no
C2 C1 C6 121.2(3) . . no
F2 C2 C3 120.0(3) . . no
F2 C2 C1 120.1(3) . . no
C3 C2 C1 119.9(3) . . no
F3 C3 C2 119.9(3) . . no
F3 C3 C4 119.5(3) . . no
C2 C3 C4 120.6(3) . . no
F4 C4 C3 120.9(3) . . no
F4 C4 C5 120.1(3) . . no
C3 C4 C5 119.0(3) . . no
F5 C5 C6 119.9(2) . . no
F5 C5 C4 118.1(3) . . no
C6 C5 C4 122.0(3) . . no
C5 C6 C1 117.2(2) . . no
C5 C6 N1 122.2(2) . . no
C1 C6 N1 120.5(3) . . no
N1 C7 C8 124.0(2) . . no
N1 C7 C13 110.8(2) . . no
C8 C7 C13 125.2(2) . . no
C9 C8 C7 130.0(3) . . no
C9 C8 H8 115.0 . . no
C7 C8 H8 115.0 . . no
C10 C9 C8 130.4(3) . . no
C10 C9 H9 114.8 . . no
C8 C9 H9 114.8 . . no
C11 C10 C9 126.9(3) . . no
C11 C10 H10 116.6 . . no
C9 C10 H10 116.6 . . no
C10 C11 C12 129.8(3) . . no
C10 C11 H11 115.1 . . no
C12 C11 H11 115.1 . . no
C13 C12 C11 129.4(2) . . no
C13 C12 H12 115.3 . . no
C11 C12 H12 115.3 . . no
O1 C13 C12 119.1(2) . . no
O1 C13 C7 112.8(2) . . no
C12 C13 C7 128.1(2) . . no
C15 C14 C18 107.4(3) . . no
C15 C14 Ti1 73.53(18) . . no
C18 C14 Ti1 72.77(18) . . no
C15 C14 H14 126.3 . . no
C18 C14 H14 126.3 . . no
Ti1 C14 H14 119.3 . . no
C16 C15 C14 108.4(3) . . no
C16 C15 Ti1 74.37(15) . . no
C14 C15 Ti1 72.05(16) . . no
C16 C15 H15 125.8 . . no
C14 C15 H15 125.8 . . no
Ti1 C15 H15 119.6 . . no
C17 C16 C15 108.2(3) . . no
C17 C16 Ti1 72.98(15) . . no
C15 C16 Ti1 71.71(15) . . no
C17 C16 H16 125.9 . . no
C15 C16 H16 125.9 . . no
Ti1 C16 H16 121.2 . . no
C16 C17 C18 107.7(3) . . no
C16 C17 Ti1 73.36(16) . . no
C18 C17 Ti1 71.06(17) . . no
C16 C17 H17 126.1 . . no
C18 C17 H17 126.1 . . no
Ti1 C17 H17 121.2 . . no
C14 C18 C17 108.3(3) . . no
C14 C18 Ti1 72.63(18) . . no
C17 C18 Ti1 74.65(19) . . no
C14 C18 H18 125.9 . . no
C17 C18 H18 125.9 . . no
Ti1 C18 H18 118.7 . . no

loop_
_geom_bond_atom_site_label_1
_geom_bond_atom_site_label_2
_geom_bond_distance
_geom_bond_site_symmetry_2
_geom_bond_publ_flag
Ti1 O1 1.9725(16) . no
Ti1 N1 2.131(2) . no
Ti1 Cl1 2.3152(7) . no
Ti1 Cl2 2.3308(10) . no
Ti1 C14 2.342(3) . no
Ti1 C18 2.344(3) . no
Ti1 C15 2.361(2) . no
Ti1 C17 2.390(3) . no
Ti1 C16 2.395(2) . no
F1 C1 1.328(3) . no
F2 C2 1.344(3) . no
F3 C3 1.346(3) . no
F4 C4 1.338(3) . no
F5 C5 1.346(3) . no
O1 C13 1.307(3) . no
N1 C7 1.353(3) . no
N1 C6 1.431(3) . no
C1 C2 1.379(4) . no
C1 C6 1.390(3) . no
C2 C3 1.362(4) . no
C3 C4 1.372(4) . no
C4 C5 1.384(4) . no
C5 C6 1.376(4) . no
C7 C8 1.394(3) . no
C7 C13 1.446(3) . no
C8 C9 1.382(4) . no
C8 H8 0.9300 . no
C9 C10 1.373(4) . no
C9 H9 0.9300 . no
C10 C11 1.373(4) . no
C10 H10 0.9300 . no
C11 C12 1.384(3) . no
C11 H11 0.9300 . no
C12 C13 1.381(3) . no
C12 H12 0.9300 . no
C14 C15 1.391(4) . no
C14 C18 1.393(4) . no
C14 H14 0.9300 . no
C15 C16 1.388(4) . no
C15 H15 0.9300 . no
C16 C17 1.385(4) . no
C16 H16 0.9300 . no
C17 C18 1.396(4) . no
C17 H17 0.9300 . no
C18 H18 0.9300 . no

loop_
_geom_torsion_atom_site_label_1
_geom_torsion_atom_site_label_2
_geom_torsion_atom_site_label_3
_geom_torsion_atom_site_label_4
_geom_torsion
_geom_torsion_site_symmetry_1
_geom_torsion_site_symmetry_2
_geom_torsion_site_symmetry_3
_geom_torsion_site_symmetry_4
_geom_torsion_publ_flag
N1 Ti1 O1 C13 5.4(2) . . . . no
Cl1 Ti1 O1 C13 -49.4(2) . . . . no
Cl2 Ti1 O1 C13 -130.9(2) . . . . no
C14 Ti1 O1 C13 95.6(2) . . . . no
C18 Ti1 O1 C13 87.5(2) . . . . no
C15 Ti1 O1 C13 129.7(2) . . . . no
C17 Ti1 O1 C13 126.5(2) . . . . no
C16 Ti1 O1 C13 148.9(2) . . . . no
O1 Ti1 N1 C7 -6.03(17) . . . . no
Cl1 Ti1 N1 C7 144.42(18) . . . . no
Cl2 Ti1 N1 C7 59.75(19) . . . . no
C14 Ti1 N1 C7 -92.44(19) . . . . no
C18 Ti1 N1 C7 -126.92(19) . . . . no
C15 Ti1 N1 C7 -73.9(2) . . . . no
C17 Ti1 N1 C7 -140.79(18) . . . . no
C16 Ti1 N1 C7 -103.2(2) . . . . no
O1 Ti1 N1 C6 179.0(2) . . . . no
Cl1 Ti1 N1 C6 -30.52(19) . . . . no
Cl2 Ti1 N1 C6 -115.19(19) . . . . no
C14 Ti1 N1 C6 92.6(2) . . . . no
C18 Ti1 N1 C6 58.1(2) . . . . no
C15 Ti1 N1 C6 111.1(2) . . . . no
C17 Ti1 N1 C6 44.3(2) . . . . no
C16 Ti1 N1 C6 81.9(2) . . . . no
F1 C1 C2 F2 -1.4(4) . . . . no
C6 C1 C2 F2 178.8(2) . . . . no
F1 C1 C2 C3 179.0(3) . . . . no
C6 C1 C2 C3 -0.8(4) . . . . no
F2 C2 C3 F3 -0.3(4) . . . . no
C1 C2 C3 F3 179.3(2) . . . . no
F2 C2 C3 C4 179.3(2) . . . . no
C1 C2 C3 C4 -1.1(4) . . . . no
F3 C3 C4 F4 1.1(4) . . . . no
C2 C3 C4 F4 -178.5(3) . . . . no
F3 C3 C4 C5 -179.4(2) . . . . no
C2 C3 C4 C5 1.0(4) . . . . no
F4 C4 C5 F5 2.0(4) . . . . no
C3 C4 C5 F5 -177.6(2) . . . . no
F4 C4 C5 C6 -179.4(2) . . . . no
C3 C4 C5 C6 1.1(4) . . . . no
F5 C5 C6 C1 175.8(2) . . . . no
C4 C5 C6 C1 -2.9(4) . . . . no
F5 C5 C6 N1 -4.2(4) . . . . no
C4 C5 C6 N1 177.1(2) . . . . no
F1 C1 C6 C5 -177.0(2) . . . . no
C2 C1 C6 C5 2.7(4) . . . . no
F1 C1 C6 N1 2.9(4) . . . . no
C2 C1 C6 N1 -177.3(2) . . . . no
C7 N1 C6 C5 94.9(3) . . . . no
Ti1 N1 C6 C5 -90.1(3) . . . . no
C7 N1 C6 C1 -85.1(3) . . . . no
Ti1 N1 C6 C1 89.9(3) . . . . no
C6 N1 C7 C8 2.9(4) . . . . no
Ti1 N1 C7 C8 -172.5(2) . . . . no
C6 N1 C7 C13 -178.7(2) . . . . no
Ti1 N1 C7 C13 5.9(3) . . . . no
N1 C7 C8 C9 178.7(3) . . . . no
C13 C7 C8 C9 0.5(5) . . . . no
C7 C8 C9 C10 0.9(6) . . . . no
C8 C9 C10 C11 1.5(6) . . . . no
C9 C10 C11 C12 -2.6(6) . . . . no
C10 C11 C12 C13 -1.0(6) . . . . no
Ti1 O1 C13 C12 177.1(2) . . . . no
Ti1 O1 C13 C7 -3.9(3) . . . . no
C11 C12 C13 O1 -176.1(3) . . . . no
C11 C12 C13 C7 5.1(5) . . . . no
N1 C7 C13 O1 -1.7(3) . . . . no
C8 C7 C13 O1 176.7(3) . . . . no
N1 C7 C13 C12 177.2(3) . . . . no
C8 C7 C13 C12 -4.4(4) . . . . no
O1 Ti1 C14 C15 77.70(18) . . . . no
N1 Ti1 C14 C15 150.41(18) . . . . no
Cl1 Ti1 C14 C15 -126.52(16) . . . . no
Cl2 Ti1 C14 C15 -1.1(2) . . . . no
C18 Ti1 C14 C15 -114.7(3) . . . . no
C17 Ti1 C14 C15 -77.31(19) . . . . no
C16 Ti1 C14 C15 -36.89(16) . . . . no
O1 Ti1 C14 C18 -167.60(19) . . . . no
N1 Ti1 C14 C18 -94.9(2) . . . . no
Cl1 Ti1 C14 C18 -11.8(2) . . . . no
Cl2 Ti1 C14 C18 113.62(19) . . . . no
C15 Ti1 C14 C18 114.7(3) . . . . no
C17 Ti1 C14 C18 37.38(18) . . . . no
C16 Ti1 C14 C18 77.8(2) . . . . no
C18 C14 C15 C16 0.6(3) . . . . no
Ti1 C14 C15 C16 66.0(2) . . . . no
C18 C14 C15 Ti1 -65.4(2) . . . . no
O1 Ti1 C15 C16 146.1(2) . . . . no
N1 Ti1 C15 C16 -150.03(18) . . . . no
Cl1 Ti1 C15 C16 -34.7(3) . . . . no
Cl2 Ti1 C15 C16 63.38(19) . . . . no
C14 Ti1 C15 C16 -115.8(3) . . . . no
C18 Ti1 C15 C16 -77.8(2) . . . . no
C17 Ti1 C15 C16 -36.55(19) . . . . no
O1 Ti1 C15 C14 -98.11(19) . . . . no
N1 Ti1 C15 C14 -34.2(2) . . . . no
Cl1 Ti1 C15 C14 81.1(2) . . . . no
Cl2 Ti1 C15 C14 179.20(17) . . . . no
C18 Ti1 C15 C14 37.97(19) . . . . no
C17 Ti1 C15 C14 79.3(2) . . . . no
C16 Ti1 C15 C14 115.8(3) . . . . no
C14 C15 C16 C17 -0.2(3) . . . . no
Ti1 C15 C16 C17 64.3(2) . . . . no
C14 C15 C16 Ti1 -64.5(2) . . . . no
O1 Ti1 C16 C17 -151.82(19) . . . . no
N1 Ti1 C16 C17 -66.1(3) . . . . no
Cl1 Ti1 C16 C17 39.5(2) . . . . no
Cl2 Ti1 C16 C17 126.7(2) . . . . no
C14 Ti1 C16 C17 -79.0(2) . . . . no
C18 Ti1 C16 C17 -37.35(19) . . . . no
C15 Ti1 C16 C17 -116.5(3) . . . . no
O1 Ti1 C16 C15 -35.4(2) . . . . no
N1 Ti1 C16 C15 50.3(3) . . . . no
Cl1 Ti1 C16 C15 156.00(18) . . . . no
Cl2 Ti1 C16 C15 -116.81(19) . . . . no
C14 Ti1 C16 C15 37.43(19) . . . . no
C18 Ti1 C16 C15 79.1(2) . . . . no
C17 Ti1 C16 C15 116.5(3) . . . . no
C15 C16 C17 C18 -0.3(3) . . . . no
Ti1 C16 C17 C18 63.2(2) . . . . no
C15 C16 C17 Ti1 -63.5(2) . . . . no
O1 Ti1 C17 C16 40.6(3) . . . . no
N1 Ti1 C17 C16 141.16(18) . . . . no
Cl1 Ti1 C17 C16 -141.9(2) . . . . no
Cl2 Ti1 C17 C16 -54.6(2) . . . . no
C14 Ti1 C17 C16 78.3(2) . . . . no
C18 Ti1 C17 C16 116.0(3) . . . . no
C15 Ti1 C17 C16 36.84(19) . . . . no
O1 Ti1 C17 C18 -75.4(2) . . . . no
N1 Ti1 C17 C18 25.2(2) . . . . no
Cl1 Ti1 C17 C18 102.12(17) . . . . no
Cl2 Ti1 C17 C18 -170.56(16) . . . . no
C14 Ti1 C17 C18 -37.73(18) . . . . no
C15 Ti1 C17 C18 -79.16(19) . . . . no
C16 Ti1 C17 C18 -116.0(3) . . . . no
C15 C14 C18 C17 -0.8(3) . . . . no
Ti1 C14 C18 C17 -66.7(2) . . . . no
C15 C14 C18 Ti1 65.9(2) . . . . no
C16 C17 C18 C14 0.7(3) . . . . no
Ti1 C17 C18 C14 65.4(2) . . . . no
C16 C17 C18 Ti1 -64.7(2) . . . . no
O1 Ti1 C18 C14 14.3(2) . . . . no
N1 Ti1 C18 C14 85.47(19) . . . . no
Cl1 Ti1 C18 C14 170.09(19) . . . . no
Cl2 Ti1 C18 C14 -101.8(2) . . . . no
C15 Ti1 C18 C14 -37.76(17) . . . . no
C17 Ti1 C18 C14 -115.2(3) . . . . no
C16 Ti1 C18 C14 -78.6(2) . . . . no
O1 Ti1 C18 C17 129.57(17) . . . . no
N1 Ti1 C18 C17 -159.29(17) . . . . no
Cl1 Ti1 C18 C17 -74.67(17) . . . . no
Cl2 Ti1 C18 C17 13.4(2) . . . . no
C14 Ti1 C18 C17 115.2(3) . . . . no
C15 Ti1 C18 C17 77.48(18) . . . . no
C16 Ti1 C18 C17 36.66(16) . . . . no
